data_4125321
loop_
_publ_author_name
'Boreen, Michael A.'
'Parker, Bernard F.'
'Lohrey, Trevor D.'
'Arnold, John'

_publ_section_title
;
 A Homoleptic Uranium(III) Tris(aryl) Complex.
;
_journal_issue 49
_journal_name_full 'Journal of the American Chemical Society'
_journal_page_first 15865
_journal_page_last 15868
_journal_paper_doi 10.1021/jacs.6b11182
_journal_volume 138
_journal_year 2016
_chemical_formula_moiety 'C80 H70 O6 U'
_chemical_formula_sum 'C80 H70 O6 U'
_chemical_formula_weight 1365.39
_chemical_name_common (Ph3CO)4(DME)U
_chemical_name_systematic 'Tetrakis(triphenylmethoxy) uranium(IV) DME adduct '
_chemical_properties_physical ', Air-sensitive,Moisture-sensitive,Oxygen-sensitive'
_chemical_temperature_decomposition 478(3)
_space_group_crystal_system monoclinic
_space_group_IT_number 14
_space_group_name_Hall '-P 2ybc'
_space_group_name_H-M_alt 'P 1 21/c 1'
_symmetry_space_group_name_Hall '-P 2ybc'
_symmetry_space_group_name_H-M 'P 1 21/c 1'
_atom_sites_solution_hydrogens geom
_atom_sites_solution_primary 'intrisic phasing'
_atom_sites_solution_secondary difmap
_audit_creation_method SHELXL-2014/7
_cell_angle_alpha 90
_cell_angle_beta 98.582(3)
_cell_angle_gamma 90
_cell_formula_units_Z 4
_cell_length_a 13.5754(9)
_cell_length_b 20.2128(13)
_cell_length_c 22.6448(14)
_cell_measurement_reflns_used 61506
_cell_measurement_temperature 100(2)
_cell_measurement_theta_max 30.25
_cell_measurement_theta_min 2.11
_cell_volume 6144.1(7)
_computing_cell_refinement 'SAINT V8.37A Bruker, Madison WI'
_computing_data_collection 'Bruker APEX3 Bruker, Madison WI'
_computing_data_reduction 'SAINT V8.37A Bruker, Madison WI'
_computing_molecular_graphics ORTEP-32
_computing_publication_material WinGX
_computing_structure_refinement SHELXL-2014/7
_computing_structure_solution SHELXT
_diffrn_ambient_temperature 100(2)
_diffrn_detector_area_resol_mean 10.42
_diffrn_measured_fraction_theta_full 1.000
_diffrn_measured_fraction_theta_max 0.996
_diffrn_measurement_device_type 'Bruker D8 with PHOTON 100'
_diffrn_measurement_method 'phi and omega shutterless scans'
_diffrn_radiation_monochromator 'silicon 111'
_diffrn_radiation_type synchrotron
_diffrn_radiation_wavelength 0.7749
_diffrn_reflns_av_R_equivalents 0.0357
_diffrn_reflns_av_unetI/netI 0.0269
_diffrn_reflns_Laue_measured_fraction_full 1.000
_diffrn_reflns_Laue_measured_fraction_max 0.996
_diffrn_reflns_limit_h_max 17
_diffrn_reflns_limit_h_min -17
_diffrn_reflns_limit_k_max 26
_diffrn_reflns_limit_k_min -26
_diffrn_reflns_limit_l_max 29
_diffrn_reflns_limit_l_min -29
_diffrn_reflns_number 61506
_diffrn_reflns_point_group_measured_fraction_full 1.000
_diffrn_reflns_point_group_measured_fraction_max 0.996
_diffrn_reflns_theta_full 27.710
_diffrn_reflns_theta_max 30.253
_diffrn_reflns_theta_min 2.106
_diffrn_source 'Advanced Light Source, station 11.3.1'
_exptl_absorpt_coefficient_mu 1.422
_exptl_absorpt_correction_T_max 0.7460
_exptl_absorpt_correction_T_min 0.6039
_exptl_absorpt_correction_type multi-scan
_exptl_absorpt_process_details SADABS
_exptl_crystal_colour blue
_exptl_crystal_density_diffrn 1.476
_exptl_crystal_description plate
_exptl_crystal_F_000 2760
_exptl_crystal_recrystallization_method 'Re-crystallisation from solvent: DME'
_exptl_crystal_size_max 0.100
_exptl_crystal_size_mid 0.080
_exptl_crystal_size_min 0.020
_refine_diff_density_max 0.489
_refine_diff_density_min -1.383
_refine_diff_density_rms 0.077
_refine_ls_extinction_method none
_refine_ls_goodness_of_fit_ref 1.054
_refine_ls_hydrogen_treatment constr
_refine_ls_matrix_type full
_refine_ls_number_parameters 843
_refine_ls_number_reflns 14102
_refine_ls_number_restraints 0
_refine_ls_restrained_S_all 1.054
_refine_ls_R_factor_all 0.0235
_refine_ls_R_factor_gt 0.0195
_refine_ls_shift/su_max 0.005
_refine_ls_shift/su_mean 0.000
_refine_ls_structure_factor_coef Fsqd
_refine_ls_weighting_details 'w=1/[\s^2^(Fo^2^)+(0.0200P)^2^+2.8548P] where P=(Fo^2^+2Fc^2^)/3'
_refine_ls_weighting_scheme calc
_refine_ls_wR_factor_gt 0.0461
_refine_ls_wR_factor_ref 0.0476
_reflns_Friedel_coverage 0.000
_reflns_number_gt 12745
_reflns_number_total 14102
_reflns_threshold_expression 'I > 2\s(I)'
_cod_data_source_file ja6b11182_si_003.cif
_cod_data_source_block 3DME
_cod_depositor_comments
;
The following automatic conversions were performed:

'_chemical_melting_point' tag was changed to
'_chemical_temperature_decomposition' since the value had been given
as '476-481 (decomp.)'. The value was changed to '478(3)' - the
average value was taken and precision was estimated.

Automatic conversion script
Id: cif_fix_values 4268 2015-11-12 08:31:59Z antanas 

 Adding full bibliography for 4125321--4125322.cif.

The following automatic conversions were performed:

'_atom_sites_solution_secondary' value 'diffmap' was changed to
'difmap'.

Automatic conversion script
Id: cif_fix_values 6452 2018-10-05 10:23:21Z andrius 
;
_cod_database_code 4125321
_shelx_shelxl_version_number 2014/7
_shelx_space_group_comment
;
The symmetry employed for this shelxl refinement is uniquely defined
by the following loop, which should always be used as a source of
symmetry information in preference to the above space-group names.
They are only intended as comments.
;
_shelx_estimated_absorpt_t_min 0.871
_shelx_estimated_absorpt_t_max 0.972

loop_
_space_group_symop_operation_xyz
'x, y, z'
'-x, y+1/2, -z+1/2'
'-x, -y, -z'
'x, -y-1/2, z-1/2'

loop_
_atom_site_label
_atom_site_type_symbol
_atom_site_fract_x
_atom_site_fract_y
_atom_site_fract_z
_atom_site_U_iso_or_equiv
_atom_site_adp_type
_atom_site_occupancy
_atom_site_site_symmetry_order
_atom_site_calc_flag
_atom_site_refinement_flags_posn
_atom_site_refinement_flags_adp
_atom_site_refinement_flags_occupancy
_atom_site_disorder_assembly
_atom_site_disorder_group
C1 C 0.27905(13) 0.63659(8) 0.50121(7) 0.0118(3) Uani 1 1 d . . . . .
C2 C 0.27309(14) 0.56612(9) 0.47512(7) 0.0141(3) Uani 1 1 d . . . . .
C3 C 0.18202(14) 0.53849(9) 0.45063(8) 0.0159(4) Uani 1 1 d . . . . .
H3 H 0.1221 0.5626 0.4514 0.019 Uiso 1 1 calc R U . . .
C4 C 0.17845(16) 0.47589(10) 0.42519(8) 0.0214(4) Uani 1 1 d . . . . .
H4 H 0.1159 0.4573 0.4091 0.026 Uiso 1 1 calc R U . . .
C5 C 0.26479(16) 0.44016(10) 0.42297(8) 0.0238(4) Uani 1 1 d . . . . .
H5 H 0.2616 0.3970 0.4063 0.029 Uiso 1 1 calc R U . . .
C6 C 0.35551(17) 0.46799(11) 0.44527(10) 0.0289(5) Uani 1 1 d . . . . .
H6 H 0.4154 0.4445 0.4429 0.035 Uiso 1 1 calc R U . . .
C7 C 0.35932(15) 0.53041(10) 0.47114(9) 0.0245(4) Uani 1 1 d . . . . .
H7 H 0.4222 0.5491 0.4864 0.029 Uiso 1 1 calc R U . . .
C8 C 0.18924(13) 0.65470(9) 0.53251(7) 0.0127(3) Uani 1 1 d . . . . .
C9 C 0.14812(13) 0.60914(9) 0.56854(8) 0.0154(4) Uani 1 1 d . . . . .
H9 H 0.1707 0.5646 0.5704 0.018 Uiso 1 1 calc R U . . .
C10 C 0.07448(14) 0.62844(10) 0.60162(8) 0.0177(4) Uani 1 1 d . . . . .
H10 H 0.0483 0.5972 0.6265 0.021 Uiso 1 1 calc R U . . .
C11 C 0.03899(14) 0.69286(10) 0.59860(8) 0.0186(4) Uani 1 1 d . . . . .
H11 H -0.0108 0.7060 0.6215 0.022 Uiso 1 1 calc R U . . .
C12 C 0.07722(14) 0.73781(9) 0.56163(8) 0.0176(4) Uani 1 1 d . . . . .
H12 H 0.0523 0.7818 0.5584 0.021 Uiso 1 1 calc R U . . .
C13 C 0.15210(13) 0.71876(9) 0.52916(8) 0.0145(3) Uani 1 1 d . . . . .
H13 H 0.1781 0.7502 0.5043 0.017 Uiso 1 1 calc R U . . .
C14 C 0.37149(13) 0.64430(8) 0.54959(7) 0.0125(3) Uani 1 1 d . . . . .
C15 C 0.38467(14) 0.60254(9) 0.59940(8) 0.0160(4) Uani 1 1 d . . . . .
H15 H 0.3377 0.5683 0.6025 0.019 Uiso 1 1 calc R U . . .
C16 C 0.46483(14) 0.61028(10) 0.64410(8) 0.0188(4) Uani 1 1 d . . . . .
H16 H 0.4731 0.5810 0.6773 0.023 Uiso 1 1 calc R U . . .
C17 C 0.53355(14) 0.66058(9) 0.64079(8) 0.0190(4) Uani 1 1 d . . . . .
H17 H 0.5877 0.6668 0.6721 0.023 Uiso 1 1 calc R U . . .
C18 C 0.52196(14) 0.70156(9) 0.59125(8) 0.0190(4) Uani 1 1 d . . . . .
H18 H 0.5692 0.7356 0.5882 0.023 Uiso 1 1 calc R U . . .
C19 C 0.44164(14) 0.69326(9) 0.54575(8) 0.0162(4) Uani 1 1 d . . . . .
H19 H 0.4350 0.7214 0.5118 0.019 Uiso 1 1 calc R U . . .
C20 C 0.54395(13) 0.76495(9) 0.39450(8) 0.0129(3) Uani 1 1 d . . . . .
C21 C 0.57327(13) 0.69702(9) 0.37228(8) 0.0154(4) Uani 1 1 d . . . . .
C22 C 0.56826(15) 0.64167(10) 0.40843(9) 0.0216(4) Uani 1 1 d . . . . .
H22 H 0.5493 0.6470 0.4469 0.026 Uiso 1 1 calc R U . . .
C23 C 0.59038(16) 0.57885(10) 0.38938(10) 0.0272(5) Uani 1 1 d . . . . .
H23 H 0.5879 0.5419 0.4151 0.033 Uiso 1 1 calc R U . . .
C24 C 0.61603(15) 0.57004(10) 0.33299(10) 0.0278(5) Uani 1 1 d . . . . .
H24 H 0.6312 0.5271 0.3198 0.033 Uiso 1 1 calc R U . . .
C25 C 0.61947(15) 0.62402(11) 0.29607(10) 0.0271(5) Uani 1 1 d . . . . .
H25 H 0.6360 0.6180 0.2571 0.032 Uiso 1 1 calc R U . . .
C26 C 0.59899(14) 0.68729(10) 0.31537(9) 0.0203(4) Uani 1 1 d . . . . .
H26 H 0.6025 0.7241 0.2897 0.024 Uiso 1 1 calc R U . . .
C27 C 0.57256(13) 0.82172(9) 0.35486(8) 0.0134(3) Uani 1 1 d . . . . .
C28 C 0.50293(14) 0.86828(9) 0.33072(8) 0.0149(4) Uani 1 1 d . . . . .
H28 H 0.4356 0.8642 0.3371 0.018 Uiso 1 1 calc R U . . .
C29 C 0.53080(14) 0.92088(9) 0.29729(8) 0.0165(4) Uani 1 1 d . . . . .
H29 H 0.4822 0.9523 0.2809 0.020 Uiso 1 1 calc R U . . .
C30 C 0.62861(15) 0.92805(10) 0.28769(8) 0.0187(4) Uani 1 1 d . . . . .
H30 H 0.6472 0.9638 0.2644 0.022 Uiso 1 1 calc R U . . .
C31 C 0.69903(15) 0.88242(10) 0.31254(8) 0.0198(4) Uani 1 1 d . . . . .
H31 H 0.7665 0.8870 0.3066 0.024 Uiso 1 1 calc R U . . .
C32 C 0.67129(14) 0.83008(9) 0.34601(8) 0.0169(4) Uani 1 1 d . . . . .
H32 H 0.7203 0.7994 0.3632 0.020 Uiso 1 1 calc R U . . .
C33 C 0.60037(13) 0.78162(9) 0.45720(8) 0.0144(3) Uani 1 1 d . . . . .
C34 C 0.68992(15) 0.75152(9) 0.48091(9) 0.0199(4) Uani 1 1 d . . . . .
H34 H 0.7147 0.7155 0.4605 0.024 Uiso 1 1 calc R U . . .
C35 C 0.74338(15) 0.77404(11) 0.53462(9) 0.0242(4) Uani 1 1 d . . . . .
H35 H 0.8036 0.7526 0.5509 0.029 Uiso 1 1 calc R U . . .
C36 C 0.70958(16) 0.82703(11) 0.56422(9) 0.0255(5) Uani 1 1 d . . . . .
H36 H 0.7471 0.8427 0.6003 0.031 Uiso 1 1 calc R U . . .
C37 C 0.62030(16) 0.85739(10) 0.54097(9) 0.0230(4) Uani 1 1 d . . . . .
H37 H 0.5964 0.8938 0.5612 0.028 Uiso 1 1 calc R U . . .
C38 C 0.56582(14) 0.83437(9) 0.48791(8) 0.0174(4) Uani 1 1 d . . . . .
H38 H 0.5044 0.8549 0.4725 0.021 Uiso 1 1 calc R U . . .
C39 C 0.20820(13) 0.89283(8) 0.44238(7) 0.0102(3) Uani 1 1 d . . . . .
C40 C 0.27868(13) 0.90837(9) 0.50041(7) 0.0116(3) Uani 1 1 d . . . . .
C41 C 0.32529(13) 0.85726(9) 0.53478(7) 0.0140(3) Uani 1 1 d . . . . .
H41 H 0.3167 0.8130 0.5210 0.017 Uiso 1 1 calc R U . . .
C42 C 0.38450(14) 0.87012(10) 0.58929(8) 0.0176(4) Uani 1 1 d . . . . .
H42 H 0.4160 0.8347 0.6124 0.021 Uiso 1 1 calc R U . . .
C43 C 0.39743(14) 0.93467(10) 0.60974(8) 0.0194(4) Uani 1 1 d . . . . .
H43 H 0.4368 0.9435 0.6472 0.023 Uiso 1 1 calc R U . . .
C44 C 0.35278(15) 0.98642(10) 0.57538(8) 0.0197(4) Uani 1 1 d . . . . .
H44 H 0.3625 1.0308 0.5889 0.024 Uiso 1 1 calc R U . . .
C45 C 0.29372(14) 0.97309(9) 0.52093(8) 0.0165(4) Uani 1 1 d . . . . .
H45 H 0.2633 1.0086 0.4975 0.020 Uiso 1 1 calc R U . . .
C46 C 0.10148(13) 0.88408(8) 0.45584(7) 0.0113(3) Uani 1 1 d . . . . .
C47 C 0.06401(14) 0.91906(9) 0.50061(8) 0.0146(3) Uani 1 1 d . . . . .
H47 H 0.1073 0.9464 0.5269 0.017 Uiso 1 1 calc R U . . .
C48 C -0.03601(15) 0.91435(9) 0.50721(9) 0.0196(4) Uani 1 1 d . . . . .
H48 H -0.0602 0.9382 0.5382 0.024 Uiso 1 1 calc R U . . .
C49 C -0.10036(15) 0.87538(10) 0.46909(9) 0.0227(4) Uani 1 1 d . . . . .
H49 H -0.1690 0.8732 0.4730 0.027 Uiso 1 1 calc R U . . .
C50 C -0.06348(15) 0.83951(10) 0.42498(10) 0.0244(4) Uani 1 1 d . . . . .
H50 H -0.1070 0.8121 0.3988 0.029 Uiso 1 1 calc R U . . .
C51 C 0.03647(14) 0.84339(10) 0.41893(8) 0.0181(4) Uani 1 1 d . . . . .
H51 H 0.0610 0.8178 0.3891 0.022 Uiso 1 1 calc R U . . .
C52 C 0.21194(13) 0.94887(9) 0.39674(7) 0.0124(3) Uani 1 1 d . . . . .
C53 C 0.30412(14) 0.96921(9) 0.38322(8) 0.0156(4) Uani 1 1 d . . . . .
H53 H 0.3633 0.9501 0.4040 0.019 Uiso 1 1 calc R U . . .
C54 C 0.31093(14) 1.01681(10) 0.33990(8) 0.0198(4) Uani 1 1 d . . . . .
H54 H 0.3743 1.0299 0.3310 0.024 Uiso 1 1 calc R U . . .
C55 C 0.22485(16) 1.04522(11) 0.30959(9) 0.0256(5) Uani 1 1 d . . . . .
H55 H 0.2291 1.0775 0.2796 0.031 Uiso 1 1 calc R U . . .
C56 C 0.13287(15) 1.02635(11) 0.32324(9) 0.0263(5) Uani 1 1 d . . . . .
H56 H 0.0739 1.0462 0.3030 0.032 Uiso 1 1 calc R U . . .
C57 C 0.12645(14) 0.97834(10) 0.36661(8) 0.0186(4) Uani 1 1 d . . . . .
H57 H 0.0630 0.9656 0.3757 0.022 Uiso 1 1 calc R U . . .
C58 C 0.05068(13) 0.68339(8) 0.30587(7) 0.0106(3) Uani 1 1 d . . . . .
C59 C 0.08233(12) 0.63432(8) 0.26025(7) 0.0111(3) Uani 1 1 d . . . . .
C60 C 0.11612(14) 0.57140(9) 0.27862(8) 0.0173(4) Uani 1 1 d . . . . .
H60 H 0.1186 0.5591 0.3193 0.021 Uiso 1 1 calc R U . . .
C61 C 0.14621(15) 0.52638(10) 0.23855(10) 0.0244(4) Uani 1 1 d . . . . .
H61 H 0.1673 0.4834 0.2518 0.029 Uiso 1 1 calc R U . . .
C62 C 0.14562(15) 0.54402(10) 0.17911(9) 0.0235(4) Uani 1 1 d . . . . .
H62 H 0.1660 0.5133 0.1516 0.028 Uiso 1 1 calc R U . . .
C63 C 0.11492(15) 0.60689(10) 0.16058(8) 0.0220(4) Uani 1 1 d . . . . .
H63 H 0.1159 0.6198 0.1203 0.026 Uiso 1 1 calc R U . . .
C64 C 0.08262(14) 0.65128(9) 0.20056(8) 0.0165(4) Uani 1 1 d . . . . .
H64 H 0.0603 0.6940 0.1870 0.020 Uiso 1 1 calc R U . . .
C65 C -0.01484(14) 0.73869(9) 0.27333(8) 0.0131(3) Uani 1 1 d . . . . .
C66 C 0.02033(15) 0.80273(9) 0.27079(8) 0.0170(4) Uani 1 1 d . . . . .
H66 H 0.0858 0.8130 0.2897 0.020 Uiso 1 1 calc R U . . .
C67 C -0.03858(16) 0.85240(10) 0.24104(8) 0.0228(4) Uani 1 1 d . . . . .
H67 H -0.0136 0.8963 0.2406 0.027 Uiso 1 1 calc R U . . .
C68 C -0.13270(16) 0.83814(10) 0.21231(8) 0.0247(4) Uani 1 1 d . . . . .
H68 H -0.1728 0.8719 0.1919 0.030 Uiso 1 1 calc R U . . .
C69 C -0.16841(16) 0.77419(11) 0.21344(9) 0.0274(5) Uani 1 1 d . . . . .
H69 H -0.2330 0.7639 0.1932 0.033 Uiso 1 1 calc R U . . .
C70 C -0.11018(15) 0.72482(10) 0.24401(9) 0.0220(4) Uani 1 1 d . . . . .
H70 H -0.1358 0.6811 0.2449 0.026 Uiso 1 1 calc R U . . .
C71 C -0.01034(12) 0.64852(9) 0.34880(7) 0.0115(3) Uani 1 1 d . . . . .
C72 C -0.00936(14) 0.67278(9) 0.40632(8) 0.0156(4) Uani 1 1 d . . . . .
H72 H 0.0324 0.7092 0.4196 0.019 Uiso 1 1 calc R U . . .
C73 C -0.06874(15) 0.64447(10) 0.44495(8) 0.0210(4) Uani 1 1 d . . . . .
H73 H -0.0673 0.6619 0.4840 0.025 Uiso 1 1 calc R U . . .
C74 C -0.12944(14) 0.59126(10) 0.42667(8) 0.0206(4) Uani 1 1 d . . . . .
H74 H -0.1701 0.5721 0.4528 0.025 Uiso 1 1 calc R U . . .
C75 C -0.13018(15) 0.56619(10) 0.36967(8) 0.0200(4) Uani 1 1 d . . . . .
H75 H -0.1711 0.5293 0.3568 0.024 Uiso 1 1 calc R U . . .
C76 C -0.07162(13) 0.59451(9) 0.33129(8) 0.0155(4) Uani 1 1 d . . . . .
H76 H -0.0733 0.5768 0.2923 0.019 Uiso 1 1 calc R U . . .
C77 C 0.2471(5) 0.8722(3) 0.2552(3) 0.0214(11) Uani 0.614(8) 1 d . . P A 1
H77A H 0.2985 0.8951 0.2368 0.032 Uiso 0.614(8) 1 calc R U P A 1
H77B H 0.2339 0.8968 0.2904 0.032 Uiso 0.614(8) 1 calc R U P A 1
H77C H 0.1858 0.8692 0.2263 0.032 Uiso 0.614(8) 1 calc R U P A 1
C78 C 0.2837(3) 0.76490(19) 0.22118(14) 0.0257(11) Uani 0.614(8) 1 d . . P A 1
H78A H 0.3094 0.7903 0.1893 0.031 Uiso 0.614(8) 1 calc R U P A 1
H78B H 0.2156 0.7494 0.2055 0.031 Uiso 0.614(8) 1 calc R U P A 1
C79 C 0.3498(4) 0.7071(3) 0.2391(2) 0.0269(12) Uani 0.614(8) 1 d . . P A 1
H79A H 0.3448 0.6747 0.2059 0.032 Uiso 0.614(8) 1 calc R U P A 1
H79B H 0.4199 0.7219 0.2482 0.032 Uiso 0.614(8) 1 calc R U P A 1
C80 C 0.3571(4) 0.6110(3) 0.3010(3) 0.0270(12) Uani 0.614(8) 1 d . . P A 1
H80A H 0.3298 0.5827 0.2673 0.041 Uiso 0.614(8) 1 calc R U P A 1
H80B H 0.3371 0.5938 0.3378 0.041 Uiso 0.614(8) 1 calc R U P A 1
H80C H 0.4299 0.6116 0.3047 0.041 Uiso 0.614(8) 1 calc R U P A 1
O1 O 0.28608(9) 0.68005(6) 0.45351(5) 0.0130(2) Uani 1 1 d . . . . .
O2 O 0.43991(9) 0.76414(6) 0.39480(6) 0.0139(2) Uani 1 1 d . . . . .
O3 O 0.23926(9) 0.83454(6) 0.41572(5) 0.0113(2) Uani 1 1 d . . . . .
O4 O 0.13790(9) 0.71167(6) 0.33818(5) 0.0121(2) Uani 1 1 d . . . . .
O5 O 0.2812(5) 0.8065(2) 0.2727(3) 0.0167(10) Uani 0.614(8) 1 d . . P A 1
O6 O 0.3198(3) 0.67670(19) 0.29074(17) 0.0208(8) Uani 0.614(8) 1 d . . P A 1
U1 U 0.28255(2) 0.74396(2) 0.37864(2) 0.00908(2) Uani 1 1 d . . . . .
O7 O 0.3506(5) 0.6621(3) 0.3093(3) 0.0196(12) Uani 0.386(8) 1 d . . P A 2
C83 C 0.3529(6) 0.7478(4) 0.2375(3) 0.0284(18) Uani 0.386(8) 1 d . . P A 2
H83A H 0.4233 0.7609 0.2496 0.034 Uiso 0.386(8) 1 calc R U P A 2
H83B H 0.3338 0.7588 0.1947 0.034 Uiso 0.386(8) 1 calc R U P A 2
C82 C 0.3422(7) 0.6755(5) 0.2463(4) 0.0270(18) Uani 0.386(8) 1 d . . P A 2
H82A H 0.2766 0.6604 0.2258 0.032 Uiso 0.386(8) 1 calc R U P A 2
H82B H 0.3948 0.6514 0.2292 0.032 Uiso 0.386(8) 1 calc R U P A 2
C81 C 0.3571(7) 0.5932(5) 0.3232(4) 0.0264(19) Uani 0.386(8) 1 d . . P A 2
H81A H 0.2988 0.5703 0.3019 0.040 Uiso 0.386(8) 1 calc R U P A 2
H81B H 0.3591 0.5871 0.3663 0.040 Uiso 0.386(8) 1 calc R U P A 2
H81C H 0.4178 0.5748 0.3111 0.040 Uiso 0.386(8) 1 calc R U P A 2
C84 C 0.2663(7) 0.8488(5) 0.2502(4) 0.0199(18) Uani 0.386(8) 1 d . . P A 2
H84A H 0.3266 0.8711 0.2414 0.030 Uiso 0.386(8) 1 calc R U P A 2
H84B H 0.2379 0.8740 0.2806 0.030 Uiso 0.386(8) 1 calc R U P A 2
H84C H 0.2175 0.8460 0.2137 0.030 Uiso 0.386(8) 1 calc R U P A 2
O8 O 0.2912(7) 0.7834(4) 0.2721(5) 0.0157(15) Uani 0.386(8) 1 d . . P A 2

loop_
_atom_site_aniso_label
_atom_site_aniso_U_11
_atom_site_aniso_U_22
_atom_site_aniso_U_33
_atom_site_aniso_U_23
_atom_site_aniso_U_13
_atom_site_aniso_U_12
C1 0.0108(8) 0.0118(8) 0.0132(8) 0.0004(6) 0.0025(6) -0.0011(6)
C2 0.0167(9) 0.0145(9) 0.0114(8) -0.0007(6) 0.0034(6) -0.0025(7)
C3 0.0162(9) 0.0168(9) 0.0143(8) 0.0016(7) 0.0003(7) -0.0014(7)
C4 0.0250(11) 0.0191(10) 0.0183(9) -0.0025(7) -0.0027(8) -0.0067(8)
C5 0.0344(12) 0.0153(9) 0.0199(9) -0.0063(7) -0.0013(8) -0.0003(8)
C6 0.0257(12) 0.0274(11) 0.0324(11) -0.0144(9) 0.0005(9) 0.0067(9)
C7 0.0172(10) 0.0257(11) 0.0301(10) -0.0127(9) 0.0016(8) -0.0008(8)
C8 0.0099(8) 0.0168(9) 0.0109(7) -0.0020(6) 0.0000(6) -0.0025(6)
C9 0.0131(9) 0.0176(9) 0.0151(8) 0.0009(7) 0.0012(6) -0.0016(7)
C10 0.0135(9) 0.0255(10) 0.0143(8) 0.0008(7) 0.0026(7) -0.0055(7)
C11 0.0126(9) 0.0294(10) 0.0144(8) -0.0060(7) 0.0041(7) -0.0020(7)
C12 0.0159(9) 0.0176(9) 0.0194(9) -0.0045(7) 0.0024(7) -0.0004(7)
C13 0.0130(9) 0.0151(9) 0.0154(8) -0.0017(7) 0.0024(6) -0.0032(7)
C14 0.0125(9) 0.0115(8) 0.0137(8) -0.0020(6) 0.0022(6) 0.0015(6)
C15 0.0145(9) 0.0142(9) 0.0189(8) 0.0015(7) 0.0018(7) -0.0013(7)
C16 0.0198(10) 0.0199(9) 0.0161(8) 0.0021(7) 0.0009(7) 0.0006(7)
C17 0.0162(10) 0.0205(9) 0.0185(9) -0.0026(7) -0.0032(7) -0.0008(7)
C18 0.0148(9) 0.0164(9) 0.0245(9) 0.0007(7) -0.0009(7) -0.0042(7)
C19 0.0159(9) 0.0145(9) 0.0178(8) 0.0023(7) 0.0011(7) -0.0009(7)
C20 0.0062(8) 0.0146(8) 0.0184(8) -0.0010(7) 0.0034(6) -0.0002(6)
C21 0.0064(8) 0.0153(9) 0.0245(9) -0.0042(7) 0.0025(7) -0.0004(6)
C22 0.0183(10) 0.0169(9) 0.0298(10) -0.0026(8) 0.0038(8) -0.0019(7)
C23 0.0212(11) 0.0152(10) 0.0449(13) -0.0016(9) 0.0039(9) 0.0006(8)
C24 0.0152(10) 0.0186(10) 0.0493(13) -0.0136(9) 0.0033(9) 0.0027(8)
C25 0.0175(11) 0.0280(11) 0.0364(11) -0.0124(9) 0.0066(9) 0.0017(8)
C26 0.0147(10) 0.0215(10) 0.0253(10) -0.0039(8) 0.0052(7) 0.0014(7)
C27 0.0130(9) 0.0141(8) 0.0135(8) -0.0038(6) 0.0036(6) -0.0026(7)
C28 0.0132(9) 0.0166(9) 0.0150(8) -0.0052(7) 0.0025(7) -0.0023(7)
C29 0.0181(10) 0.0182(9) 0.0123(8) -0.0019(7) -0.0008(7) -0.0008(7)
C30 0.0245(10) 0.0193(9) 0.0131(8) -0.0007(7) 0.0054(7) -0.0064(8)
C31 0.0152(10) 0.0256(10) 0.0206(9) -0.0034(8) 0.0089(7) -0.0057(8)
C32 0.0122(9) 0.0184(9) 0.0205(9) -0.0013(7) 0.0038(7) -0.0004(7)
C33 0.0112(8) 0.0145(9) 0.0178(8) 0.0013(7) 0.0035(6) -0.0044(7)
C34 0.0139(9) 0.0209(10) 0.0248(10) 0.0011(7) 0.0025(7) -0.0024(7)
C35 0.0157(10) 0.0312(11) 0.0243(10) 0.0049(9) -0.0015(8) -0.0058(8)
C36 0.0235(11) 0.0330(12) 0.0193(9) -0.0012(8) 0.0014(8) -0.0141(9)
C37 0.0286(11) 0.0201(10) 0.0214(9) -0.0038(8) 0.0079(8) -0.0096(8)
C38 0.0172(9) 0.0162(9) 0.0197(9) 0.0002(7) 0.0050(7) -0.0042(7)
C39 0.0108(8) 0.0094(8) 0.0102(7) -0.0010(6) 0.0007(6) 0.0022(6)
C40 0.0098(8) 0.0148(8) 0.0104(7) 0.0002(6) 0.0018(6) 0.0000(6)
C41 0.0140(9) 0.0147(9) 0.0127(8) 0.0006(7) 0.0005(6) 0.0002(7)
C42 0.0157(9) 0.0234(10) 0.0126(8) 0.0027(7) -0.0011(7) 0.0021(7)
C43 0.0165(10) 0.0281(10) 0.0126(8) -0.0040(7) -0.0015(7) -0.0021(8)
C44 0.0214(10) 0.0189(9) 0.0184(9) -0.0064(7) 0.0016(7) -0.0043(8)
C45 0.0182(9) 0.0158(9) 0.0149(8) 0.0000(7) 0.0007(7) 0.0006(7)
C46 0.0112(8) 0.0109(8) 0.0120(7) 0.0033(6) 0.0024(6) 0.0013(6)
C47 0.0174(9) 0.0135(8) 0.0136(8) 0.0013(6) 0.0047(7) 0.0019(7)
C48 0.0217(10) 0.0168(9) 0.0231(9) 0.0029(7) 0.0127(8) 0.0053(7)
C49 0.0145(10) 0.0204(10) 0.0356(11) 0.0045(8) 0.0120(8) 0.0017(7)
C50 0.0130(10) 0.0254(11) 0.0349(11) -0.0072(9) 0.0032(8) -0.0026(8)
C51 0.0118(9) 0.0211(10) 0.0215(9) -0.0058(7) 0.0027(7) -0.0008(7)
C52 0.0136(9) 0.0145(8) 0.0095(7) 0.0003(6) 0.0026(6) 0.0013(7)
C53 0.0126(9) 0.0174(9) 0.0165(8) 0.0032(7) 0.0015(7) 0.0028(7)
C54 0.0139(9) 0.0239(10) 0.0231(9) 0.0070(8) 0.0075(7) 0.0018(7)
C55 0.0225(11) 0.0312(11) 0.0250(10) 0.0170(9) 0.0098(8) 0.0073(9)
C56 0.0161(10) 0.0384(12) 0.0250(10) 0.0179(9) 0.0054(8) 0.0117(9)
C57 0.0136(9) 0.0267(10) 0.0163(8) 0.0076(8) 0.0048(7) 0.0045(7)
C58 0.0104(8) 0.0111(8) 0.0096(7) -0.0009(6) -0.0009(6) -0.0024(6)
C59 0.0073(8) 0.0133(8) 0.0124(7) -0.0016(6) 0.0008(6) -0.0021(6)
C60 0.0133(9) 0.0179(9) 0.0217(9) 0.0035(7) 0.0066(7) 0.0014(7)
C61 0.0191(10) 0.0152(9) 0.0414(12) 0.0001(9) 0.0126(9) 0.0033(7)
C62 0.0209(10) 0.0209(10) 0.0308(10) -0.0118(8) 0.0111(8) -0.0005(8)
C63 0.0219(10) 0.0292(11) 0.0152(8) -0.0063(8) 0.0040(7) -0.0001(8)
C64 0.0194(10) 0.0162(9) 0.0135(8) -0.0011(7) 0.0007(7) 0.0021(7)
C65 0.0153(9) 0.0142(8) 0.0103(7) -0.0014(6) 0.0034(6) 0.0035(7)
C66 0.0197(10) 0.0169(9) 0.0152(8) 0.0001(7) 0.0051(7) 0.0000(7)
C67 0.0344(12) 0.0156(9) 0.0205(9) 0.0036(7) 0.0109(8) 0.0058(8)
C68 0.0331(12) 0.0243(10) 0.0172(9) 0.0027(8) 0.0054(8) 0.0167(9)
C69 0.0207(11) 0.0319(11) 0.0264(10) -0.0009(9) -0.0069(8) 0.0094(9)
C70 0.0179(10) 0.0183(9) 0.0272(10) -0.0010(8) -0.0049(8) 0.0018(8)
C71 0.0079(8) 0.0142(8) 0.0121(7) 0.0012(6) 0.0004(6) 0.0010(6)
C72 0.0153(9) 0.0174(9) 0.0141(8) -0.0019(7) 0.0018(7) -0.0031(7)
C73 0.0220(10) 0.0292(11) 0.0121(8) -0.0011(7) 0.0037(7) -0.0031(8)
C74 0.0157(10) 0.0280(11) 0.0192(9) 0.0054(8) 0.0062(7) -0.0034(8)
C75 0.0175(10) 0.0197(10) 0.0229(9) -0.0005(8) 0.0037(7) -0.0062(7)
C76 0.0145(9) 0.0185(9) 0.0134(8) -0.0027(7) 0.0019(7) -0.0032(7)
C77 0.025(3) 0.018(3) 0.0199(19) 0.007(2) -0.0007(18) -0.003(2)
C78 0.031(3) 0.035(2) 0.0122(15) -0.0055(14) 0.0062(14) -0.0045(17)
C79 0.025(2) 0.042(4) 0.016(2) -0.009(3) 0.0117(15) 0.003(3)
C80 0.018(2) 0.021(3) 0.042(3) -0.015(2) 0.004(2) 0.0006(19)
O1 0.0119(6) 0.0145(6) 0.0129(6) 0.0017(5) 0.0024(5) -0.0012(5)
O2 0.0059(6) 0.0139(6) 0.0222(6) -0.0012(5) 0.0036(5) -0.0011(5)
O3 0.0105(6) 0.0117(6) 0.0118(5) -0.0023(5) 0.0019(4) 0.0016(5)
O4 0.0095(6) 0.0165(6) 0.0093(5) -0.0009(5) -0.0015(4) -0.0050(5)
O5 0.0192(19) 0.020(3) 0.0114(14) -0.004(2) 0.0036(12) -0.004(2)
O6 0.0200(19) 0.0237(17) 0.0191(18) -0.0062(13) 0.0043(13) 0.0048(12)
U1 0.00711(3) 0.01197(4) 0.00849(3) -0.00291(2) 0.00227(2) -0.00242(2)
O7 0.016(3) 0.024(3) 0.019(3) -0.010(2) 0.006(2) -0.002(2)
C83 0.024(4) 0.050(5) 0.014(3) -0.005(3) 0.012(2) 0.001(4)
C82 0.022(3) 0.042(5) 0.017(4) -0.013(4) 0.006(2) -0.003(4)
C81 0.017(3) 0.021(5) 0.040(5) -0.014(3) 0.002(4) 0.003(3)
C84 0.017(4) 0.022(5) 0.018(3) 0.014(4) -0.007(3) -0.003(3)
O8 0.017(3) 0.024(4) 0.008(2) 0.002(3) 0.0057(16) -0.002(3)

loop_
_atom_type_symbol
_atom_type_description
_atom_type_scat_dispersion_real
_atom_type_scat_dispersion_imag
_atom_type_scat_source
C C 0.0040 0.0020 'Calculated using XDISP in WinGX (Farrugia, 1999)'
H H 0.0000 0.0000 'Calculated using XDISP in WinGX (Farrugia, 1999)'
O O 0.0133 0.0074 'Calculated using XDISP in WinGX (Farrugia, 1999)'
U U -7.3227 4.5820 'Calculated using XDISP in WinGX (Farrugia, 1999)'

loop_
_geom_angle_atom_site_label_1
_geom_angle_atom_site_label_2
_geom_angle_atom_site_label_3
_geom_angle
O1 C1 C2 106.78(13)
O1 C1 C8 110.69(14)
C2 C1 C8 113.32(14)
O1 C1 C14 109.90(14)
C2 C1 C14 110.85(14)
C8 C1 C14 105.32(13)
C7 C2 C3 118.15(17)
C7 C2 C1 120.60(16)
C3 C2 C1 121.06(16)
C4 C3 C2 120.28(18)
C4 C3 H3 119.9
C2 C3 H3 119.9
C5 C4 C3 120.89(18)
C5 C4 H4 119.6
C3 C4 H4 119.6
C6 C5 C4 119.26(18)
C6 C5 H5 120.4
C4 C5 H5 120.4
C5 C6 C7 120.0(2)
C5 C6 H6 120.0
C7 C6 H6 120.0
C6 C7 C2 121.37(19)
C6 C7 H7 119.3
C2 C7 H7 119.3
C13 C8 C9 118.18(17)
C13 C8 C1 120.13(16)
C9 C8 C1 121.51(16)
C10 C9 C8 120.68(17)
C10 C9 H9 119.7
C8 C9 H9 119.7
C11 C10 C9 120.60(17)
C11 C10 H10 119.7
C9 C10 H10 119.7
C10 C11 C12 119.08(18)
C10 C11 H11 120.5
C12 C11 H11 120.5
C11 C12 C13 120.33(18)
C11 C12 H12 119.8
C13 C12 H12 119.8
C8 C13 C12 121.09(17)
C8 C13 H13 119.5
C12 C13 H13 119.5
C19 C14 C15 118.39(16)
C19 C14 C1 121.37(15)
C15 C14 C1 120.22(16)
C16 C15 C14 121.00(17)
C16 C15 H15 119.5
C14 C15 H15 119.5
C15 C16 C17 120.38(17)
C15 C16 H16 119.8
C17 C16 H16 119.8
C18 C17 C16 119.05(17)
C18 C17 H17 120.5
C16 C17 H17 120.5
C17 C18 C19 120.57(17)
C17 C18 H18 119.7
C19 C18 H18 119.7
C14 C19 C18 120.59(17)
C14 C19 H19 119.7
C18 C19 H19 119.7
O2 C20 C21 107.42(14)
O2 C20 C27 110.49(14)
C21 C20 C27 112.00(15)
O2 C20 C33 110.89(14)
C21 C20 C33 112.25(14)
C27 C20 C33 103.83(14)
C22 C21 C26 117.98(18)
C22 C21 C20 119.18(17)
C26 C21 C20 122.71(17)
C23 C22 C21 121.33(19)
C23 C22 H22 119.3
C21 C22 H22 119.3
C24 C23 C22 120.0(2)
C24 C23 H23 120.0
C22 C23 H23 120.0
C25 C24 C23 119.55(19)
C25 C24 H24 120.2
C23 C24 H24 120.2
C24 C25 C26 120.6(2)
C24 C25 H25 119.7
C26 C25 H25 119.7
C25 C26 C21 120.5(2)
C25 C26 H26 119.8
C21 C26 H26 119.8
C28 C27 C32 118.30(17)
C28 C27 C20 121.22(16)
C32 C27 C20 120.32(16)
C27 C28 C29 120.59(17)
C27 C28 H28 119.7
C29 C28 H28 119.7
C30 C29 C28 120.72(17)
C30 C29 H29 119.6
C28 C29 H29 119.6
C29 C30 C31 119.08(17)
C29 C30 H30 120.5
C31 C30 H30 120.5
C32 C31 C30 120.19(18)
C32 C31 H31 119.9
C30 C31 H31 119.9
C31 C32 C27 121.09(18)
C31 C32 H32 119.5
C27 C32 H32 119.5
C38 C33 C34 118.79(17)
C38 C33 C20 117.90(16)
C34 C33 C20 122.86(17)
C33 C34 C35 120.22(19)
C33 C34 H34 119.9
C35 C34 H34 119.9
C36 C35 C34 120.64(19)
C36 C35 H35 119.7
C34 C35 H35 119.7
C35 C36 C37 119.58(18)
C35 C36 H36 120.2
C37 C36 H36 120.2
C36 C37 C38 119.98(19)
C36 C37 H37 120.0
C38 C37 H37 120.0
C33 C38 C37 120.76(18)
C33 C38 H38 119.6
C37 C38 H38 119.6
O3 C39 C46 109.80(13)
O3 C39 C40 110.31(13)
C46 C39 C40 109.83(13)
O3 C39 C52 106.52(13)
C46 C39 C52 110.17(13)
C40 C39 C52 110.16(14)
C41 C40 C45 118.69(15)
C41 C40 C39 120.03(15)
C45 C40 C39 121.22(15)
C40 C41 C42 120.81(17)
C40 C41 H41 119.6
C42 C41 H41 119.6
C43 C42 C41 119.94(17)
C43 C42 H42 120.0
C41 C42 H42 120.0
C42 C43 C44 119.93(16)
C42 C43 H43 120.0
C44 C43 H43 120.0
C43 C44 C45 119.73(17)
C43 C44 H44 120.1
C45 C44 H44 120.1
C40 C45 C44 120.88(17)
C40 C45 H45 119.6
C44 C45 H45 119.6
C51 C46 C47 118.02(17)
C51 C46 C39 118.82(15)
C47 C46 C39 122.97(15)
C48 C47 C46 120.77(17)
C48 C47 H47 119.6
C46 C47 H47 119.6
C49 C48 C47 120.58(17)
C49 C48 H48 119.7
C47 C48 H48 119.7
C48 C49 C50 119.09(18)
C48 C49 H49 120.5
C50 C49 H49 120.5
C51 C50 C49 120.37(19)
C51 C50 H50 119.8
C49 C50 H50 119.8
C50 C51 C46 121.11(18)
C50 C51 H51 119.4
C46 C51 H51 119.4
C57 C52 C53 118.49(16)
C57 C52 C39 122.44(16)
C53 C52 C39 119.02(15)
C54 C53 C52 121.12(17)
C54 C53 H53 119.4
C52 C53 H53 119.4
C53 C54 C55 119.78(18)
C53 C54 H54 120.1
C55 C54 H54 120.1
C56 C55 C54 119.78(18)
C56 C55 H55 120.1
C54 C55 H55 120.1
C55 C56 C57 120.20(18)
C55 C56 H56 119.9
C57 C56 H56 119.9
C52 C57 C56 120.62(18)
C52 C57 H57 119.7
C56 C57 H57 119.7
O4 C58 C59 108.14(13)
O4 C58 C71 110.24(13)
C59 C58 C71 111.07(14)
O4 C58 C65 109.37(13)
C59 C58 C65 110.15(13)
C71 C58 C65 107.86(14)
C60 C59 C64 117.71(16)
C60 C59 C58 119.99(15)
C64 C59 C58 122.24(15)
C61 C60 C59 121.22(17)
C61 C60 H60 119.4
C59 C60 H60 119.4
C60 C61 C62 120.29(18)
C60 C61 H61 119.9
C62 C61 H61 119.9
C63 C62 C61 119.15(18)
C63 C62 H62 120.4
C61 C62 H62 120.4
C62 C63 C64 120.33(18)
C62 C63 H63 119.8
C64 C63 H63 119.8
C63 C64 C59 121.25(17)
C63 C64 H64 119.4
C59 C64 H64 119.4
C66 C65 C70 118.07(17)
C66 C65 C58 121.26(16)
C70 C65 C58 120.64(16)
C65 C66 C67 121.17(18)
C65 C66 H66 119.4
C67 C66 H66 119.4
C68 C67 C66 120.23(19)
C68 C67 H67 119.9
C66 C67 H67 119.9
C67 C68 C69 119.41(18)
C67 C68 H68 120.3
C69 C68 H68 120.3
C68 C69 C70 120.3(2)
C68 C69 H69 119.8
C70 C69 H69 119.8
C69 C70 C65 120.75(19)
C69 C70 H70 119.6
C65 C70 H70 119.6
C72 C71 C76 117.69(16)
C72 C71 C58 119.98(15)
C76 C71 C58 122.26(15)
C71 C72 C73 121.09(17)
C71 C72 H72 119.5
C73 C72 H72 119.5
C74 C73 C72 120.37(17)
C74 C73 H73 119.8
C72 C73 H73 119.8
C73 C74 C75 119.05(18)
C73 C74 H74 120.5
C75 C74 H74 120.5
C74 C75 C76 120.53(17)
C74 C75 H75 119.7
C76 C75 H75 119.7
C75 C76 C71 121.26(16)
C75 C76 H76 119.4
C71 C76 H76 119.4
O5 C77 H77A 109.5
O5 C77 H77B 109.5
H77A C77 H77B 109.5
O5 C77 H77C 109.5
H77A C77 H77C 109.5
H77B C77 H77C 109.5
O5 C78 C79 108.8(4)
O5 C78 H78A 109.9
C79 C78 H78A 109.9
O5 C78 H78B 109.9
C79 C78 H78B 109.9
H78A C78 H78B 108.3
O6 C79 C78 109.0(4)
O6 C79 H79A 109.9
C78 C79 H79A 109.9
O6 C79 H79B 109.9
C78 C79 H79B 109.9
H79A C79 H79B 108.3
O6 C80 H80A 109.5
O6 C80 H80B 109.5
H80A C80 H80B 109.5
O6 C80 H80C 109.5
H80A C80 H80C 109.5
H80B C80 H80C 109.5
C1 O1 U1 174.71(11)
C20 O2 U1 165.62(11)
C39 O3 U1 177.16(11)
C58 O4 U1 170.69(11)
C78 O5 C77 111.0(5)
C78 O5 U1 116.5(3)
C77 O5 U1 129.3(4)
C80 O6 C79 113.2(4)
C80 O6 U1 118.8(3)
C79 O6 U1 121.9(3)
O1 U1 O3 100.50(5)
O1 U1 O4 93.79(5)
O3 U1 O4 98.12(5)
O1 U1 O2 94.35(5)
O3 U1 O2 95.46(5)
O4 U1 O2 162.62(5)
O1 U1 O6 108.56(10)
O3 U1 O6 150.75(10)
O4 U1 O6 77.12(10)
O2 U1 O6 85.73(10)
O1 U1 O7 97.48(16)
O3 U1 O7 161.19(15)
O4 U1 O7 86.12(14)
O2 U1 O7 77.62(14)
O1 U1 O8 160.34(17)
O3 U1 O8 99.10(17)
O4 U1 O8 81.9(2)
O2 U1 O8 85.3(2)
O7 U1 O8 63.20(19)
O1 U1 O5 170.34(11)
O3 U1 O5 88.99(11)
O4 U1 O5 83.04(14)
O2 U1 O5 86.41(14)
O6 U1 O5 61.86(12)
C81 O7 C82 113.3(6)
C81 O7 U1 120.9(5)
C82 O7 U1 120.4(5)
O8 C83 C82 110.2(7)
O8 C83 H83A 109.6
C82 C83 H83A 109.6
O8 C83 H83B 109.6
C82 C83 H83B 109.6
H83A C83 H83B 108.1
O7 C82 C83 108.9(7)
O7 C82 H82A 109.9
C83 C82 H82A 109.9
O7 C82 H82B 109.9
C83 C82 H82B 109.9
H82A C82 H82B 108.3
O7 C81 H81A 109.5
O7 C81 H81B 109.5
H81A C81 H81B 109.5
O7 C81 H81C 109.5
H81A C81 H81C 109.5
H81B C81 H81C 109.5
O8 C84 H84A 109.5
O8 C84 H84B 109.5
H84A C84 H84B 109.5
O8 C84 H84C 109.5
H84A C84 H84C 109.5
H84B C84 H84C 109.5
C83 O8 C84 113.8(9)
C83 O8 U1 118.3(6)
C84 O8 U1 124.8(6)

loop_
_geom_bond_atom_site_label_1
_geom_bond_atom_site_label_2
_geom_bond_distance
C1 O1 1.407(2)
C1 C2 1.540(2)
C1 C8 1.543(2)
C1 C14 1.546(2)
C2 C7 1.389(3)
C2 C3 1.394(2)
C3 C4 1.388(3)
C3 H3 0.9500
C4 C5 1.384(3)
C4 H4 0.9500
C5 C6 1.379(3)
C5 H5 0.9500
C6 C7 1.389(3)
C6 H6 0.9500
C7 H7 0.9500
C8 C13 1.388(3)
C8 C9 1.400(2)
C9 C10 1.391(3)
C9 H9 0.9500
C10 C11 1.387(3)
C10 H10 0.9500
C11 C12 1.388(3)
C11 H11 0.9500
C12 C13 1.395(3)
C12 H12 0.9500
C13 H13 0.9500
C14 C19 1.385(2)
C14 C15 1.399(2)
C15 C16 1.380(3)
C15 H15 0.9500
C16 C17 1.389(3)
C16 H16 0.9500
C17 C18 1.384(3)
C17 H17 0.9500
C18 C19 1.394(2)
C18 H18 0.9500
C19 H19 0.9500
C20 O2 1.414(2)
C20 C21 1.535(2)
C20 C27 1.542(2)
C20 C33 1.547(2)
C21 C22 1.394(3)
C21 C26 1.398(3)
C22 C23 1.388(3)
C22 H22 0.9500
C23 C24 1.384(3)
C23 H23 0.9500
C24 C25 1.380(3)
C24 H24 0.9500
C25 C26 1.393(3)
C25 H25 0.9500
C26 H26 0.9500
C27 C28 1.387(3)
C27 C32 1.395(3)
C28 C29 1.390(3)
C28 H28 0.9500
C29 C30 1.385(3)
C29 H29 0.9500
C30 C31 1.386(3)
C30 H30 0.9500
C31 C32 1.386(3)
C31 H31 0.9500
C32 H32 0.9500
C33 C38 1.392(3)
C33 C34 1.394(3)
C34 C35 1.396(3)
C34 H34 0.9500
C35 C36 1.378(3)
C35 H35 0.9500
C36 C37 1.390(3)
C36 H36 0.9500
C37 C38 1.393(3)
C37 H37 0.9500
C38 H38 0.9500
C39 O3 1.416(2)
C39 C46 1.535(2)
C39 C40 1.538(2)
C39 C52 1.539(2)
C40 C41 1.388(2)
C40 C45 1.393(2)
C41 C42 1.393(2)
C41 H41 0.9500
C42 C43 1.387(3)
C42 H42 0.9500
C43 C44 1.388(3)
C43 H43 0.9500
C44 C45 1.393(2)
C44 H44 0.9500
C45 H45 0.9500
C46 C51 1.391(2)
C46 C47 1.393(2)
C47 C48 1.391(3)
C47 H47 0.9500
C48 C49 1.380(3)
C48 H48 0.9500
C49 C50 1.387(3)
C49 H49 0.9500
C50 C51 1.386(3)
C50 H50 0.9500
C51 H51 0.9500
C52 C57 1.390(2)
C52 C53 1.394(3)
C53 C54 1.387(3)
C53 H53 0.9500
C54 C55 1.388(3)
C54 H54 0.9500
C55 C56 1.384(3)
C55 H55 0.9500
C56 C57 1.393(3)
C56 H56 0.9500
C57 H57 0.9500
C58 O4 1.4161(19)
C58 C59 1.539(2)
C58 C71 1.539(2)
C58 C65 1.545(2)
C59 C60 1.394(2)
C59 C64 1.395(2)
C60 C61 1.389(3)
C60 H60 0.9500
C61 C62 1.391(3)
C61 H61 0.9500
C62 C63 1.383(3)
C62 H62 0.9500
C63 C64 1.391(3)
C63 H63 0.9500
C64 H64 0.9500
C65 C66 1.384(2)
C65 C70 1.392(3)
C66 C67 1.393(3)
C66 H66 0.9500
C67 C68 1.375(3)
C67 H67 0.9500
C68 C69 1.382(3)
C68 H68 0.9500
C69 C70 1.392(3)
C69 H69 0.9500
C70 H70 0.9500
C71 C72 1.390(2)
C71 C76 1.394(2)
C72 C73 1.397(3)
C72 H72 0.9500
C73 C74 1.380(3)
C73 H73 0.9500
C74 C75 1.385(3)
C74 H74 0.9500
C75 C76 1.386(3)
C75 H75 0.9500
C76 H76 0.9500
C77 O5 1.443(6)
C77 H77A 0.9800
C77 H77B 0.9800
C77 H77C 0.9800
C78 O5 1.443(7)
C78 C79 1.492(6)
C78 H78A 0.9900
C78 H78B 0.9900
C79 O6 1.433(6)
C79 H79A 0.9900
C79 H79B 0.9900
C80 O6 1.427(6)
C80 H80A 0.9800
C80 H80B 0.9800
C80 H80C 0.9800
O1 U1 2.1263(12)
O2 U1 2.1519(12)
O3 U1 2.1331(12)
O4 U1 2.1410(11)
O5 U1 2.708(7)
O6 U1 2.523(3)
U1 O7 2.547(5)
U1 O8 2.560(11)
O7 C81 1.430(9)
O7 C82 1.438(9)
C83 O8 1.424(10)
C83 C82 1.484(11)
C83 H83A 0.9900
C83 H83B 0.9900
C82 H82A 0.9900
C82 H82B 0.9900
C81 H81A 0.9800
C81 H81B 0.9800
C81 H81C 0.9800
C84 O8 1.435(8)
C84 H84A 0.9800
C84 H84B 0.9800
C84 H84C 0.9800
